data_2215217
loop_
_publ_author_name
'Annamalai Subashini'
'Packianathan Thomas Muthiah'
'Gabriele Bocelli'
'Andrea Cantoni'

_publ_section_title
;
 Hydrogen-bonding patterns in pyrimethaminium 3,5-dinitrobenzoate
;
_journal_coeditor_code LW2025
_journal_issue 9
_journal_name_full 'Acta Crystallographica Section E'
_journal_page_first o3775
_journal_page_last o3775
_journal_paper_doi 10.1107/S1600536807038342
_journal_volume 63
_journal_year 2007
_chemical_formula_iupac 'C12 H14 Cl N4 + , C7 H3 N2 O6 -'
_chemical_formula_moiety 'C12 H14 Cl N4 + , C7 H3 N2 O6 -'
_chemical_formula_structural 'C12 H14 Cl N4 + , C7 H3 N2 O6 -'
_chemical_formula_sum 'C19 H17 Cl N6 O6'
_chemical_formula_weight 460.84
_chemical_name_common 'pyrimethaminium 3,5-dinitrobenzoate'
_chemical_name_systematic
;
2,4-diamino-5-(4-chlorophenyl)-6-ethylpyrimidin-1-ium 3,5-dinitrobenzoate
;
_space_group_IT_number 14
_symmetry_cell_setting monoclinic
_symmetry_space_group_name_Hall '-P 2ybc'
_symmetry_space_group_name_H-M 'P 1 21/c 1'
_atom_sites_solution_hydrogens geom
_atom_sites_solution_primary direct
_atom_sites_solution_secondary difmap
_cell_angle_alpha 90
_cell_angle_beta 97.11(3)
_cell_angle_gamma 90
_cell_formula_units_Z 4
_cell_length_a 13.034(2)
_cell_length_b 7.099(2)
_cell_length_c 22.468(3)
_cell_measurement_reflns_used 45
_cell_measurement_temperature 293
_cell_measurement_theta_max 70.2
_cell_measurement_theta_min 3.4
_cell_volume 2062.9(7)
_computing_cell_refinement XSCANS
_computing_data_collection 'XSCANS (Siemens, 1994)'
_computing_data_reduction XSCANS
_computing_molecular_graphics 'PLATON (Spek, 2003)'
_computing_publication_material PLATON
_computing_structure_refinement 'SHELXL97 (Sheldrick, 1997)'
_computing_structure_solution 'SHELXS97 (Sheldrick, 1997)'
_diffrn_ambient_temperature 293
_diffrn_measured_fraction_theta_full 0.997
_diffrn_measured_fraction_theta_max 0.997
_diffrn_measurement_device_type 'Siemens AED single-crystal'
_diffrn_measurement_method \w--2\q
_diffrn_radiation_monochromator graphite
_diffrn_radiation_source 'fine-focus sealed tube'
_diffrn_radiation_type CuK\a
_diffrn_radiation_wavelength 1.54178
_diffrn_reflns_av_R_equivalents 0.0216
_diffrn_reflns_av_sigmaI/netI 0.0471
_diffrn_reflns_limit_h_max 14
_diffrn_reflns_limit_h_min -15
_diffrn_reflns_limit_k_max 8
_diffrn_reflns_limit_k_min -8
_diffrn_reflns_limit_l_max 27
_diffrn_reflns_limit_l_min -8
_diffrn_reflns_number 4017
_diffrn_reflns_reduction_process ' ?'
_diffrn_reflns_theta_full 70.18
_diffrn_reflns_theta_max 70.18
_diffrn_reflns_theta_min 3.42
_diffrn_standards_decay_% 0
_diffrn_standards_interval_count 100
_diffrn_standards_interval_time 60
_diffrn_standards_number 1
_exptl_absorpt_coefficient_mu 2.098
_exptl_absorpt_correction_type none
_exptl_absorpt_process_details none
_exptl_crystal_colour colourless
_exptl_crystal_density_diffrn 1.484
_exptl_crystal_density_method 'Not Measured'
_exptl_crystal_description prism
_exptl_crystal_F_000 952
_exptl_crystal_size_max 0.13
_exptl_crystal_size_mid 0.10
_exptl_crystal_size_min 0.08
_refine_diff_density_max 0.227
_refine_diff_density_min -0.239
_refine_ls_extinction_coef 0.0010(2)
_refine_ls_extinction_expression FC^*^=KFC[1+0.001XFC^2^\L^3^/SIN(2\Q)]^-1/4^
_refine_ls_extinction_method SHELXL97
_refine_ls_goodness_of_fit_ref 0.912
_refine_ls_hydrogen_treatment constr
_refine_ls_matrix_type full
_refine_ls_number_parameters 291
_refine_ls_number_reflns 3922
_refine_ls_number_restraints 0
_refine_ls_restrained_S_all 0.912
_refine_ls_R_factor_all 0.0858
_refine_ls_R_factor_gt 0.0491
_refine_ls_shift/su_max 0.000
_refine_ls_shift/su_mean 0.000
_refine_ls_structure_factor_coef Fsqd
_refine_ls_weighting_details 'calc w=1/[\s^2^(Fo^2^)+(0.0787P)^2^], where P=(Fo^2^+2Fc^2^)/3'
_refine_ls_weighting_scheme calc
_refine_ls_wR_factor_gt 0.1223
_refine_ls_wR_factor_ref 0.1436
_reflns_number_gt 2350
_reflns_number_total 3922
_reflns_threshold_expression I>2\s(I)
_cod_data_source_file lw2025.cif
_cod_data_source_block I
_cod_original_sg_symbol_H-M 'P 21/c'
_cod_database_code 2215217
_cod_database_fobs_code 2215217

loop_
_symmetry_equiv_pos_as_xyz
x,y,z
-x,1/2+y,1/2-z
-x,-y,-z
x,1/2-y,1/2+z

loop_
_atom_site_aniso_label
_atom_site_aniso_U_11
_atom_site_aniso_U_22
_atom_site_aniso_U_33
_atom_site_aniso_U_12
_atom_site_aniso_U_13
_atom_site_aniso_U_23
Cl1 0.0730(5) 0.0757(6) 0.0580(5) -0.0147(4) -0.0234(4) 0.0001(4)
N1 0.0449(12) 0.0360(11) 0.0410(12) 0.0058(10) -0.0025(10) -0.0030(9)
N2 0.0620(15) 0.0468(13) 0.0472(14) 0.0135(12) -0.0102(11) -0.0143(11)
N3 0.0486(13) 0.0410(12) 0.0474(13) 0.0063(10) -0.0030(10) -0.0056(10)
N4 0.0671(17) 0.0504(14) 0.0602(16) 0.0203(13) -0.0167(13) -0.0138(12)
C2 0.0446(15) 0.0371(13) 0.0395(14) 0.0022(11) -0.0001(11) -0.0038(11)
C4 0.0438(15) 0.0361(13) 0.0470(15) 0.0040(11) 0.0007(12) -0.0021(12)
C5 0.0466(15) 0.0348(13) 0.0418(15) 0.0002(11) 0.0010(12) -0.0011(11)
C6 0.0458(14) 0.0331(13) 0.0400(14) -0.0011(11) 0.0011(11) -0.0020(11)
C7 0.0567(17) 0.0392(14) 0.0453(16) 0.0036(13) -0.0042(13) -0.0081(12)
C8 0.076(2) 0.060(2) 0.066(2) 0.0129(17) 0.0143(18) -0.0121(17)
C9 0.0477(16) 0.0355(13) 0.0435(15) 0.0019(11) 0.0006(12) -0.0024(12)
C10 0.0515(16) 0.0379(14) 0.0523(17) -0.0101(12) -0.0005(13) 0.0029(13)
C11 0.0633(19) 0.0452(16) 0.0465(16) -0.0074(14) -0.0039(14) 0.0047(13)
C12 0.0464(15) 0.0517(17) 0.0444(15) -0.0011(13) -0.0078(12) -0.0056(13)
C13 0.0598(19) 0.0485(16) 0.0604(19) -0.0151(14) -0.0029(15) 0.0018(15)
C14 0.0619(19) 0.0443(16) 0.0505(17) -0.0084(14) -0.0024(14) 0.0097(13)
O1 0.0791(15) 0.0488(12) 0.0572(13) 0.0225(11) -0.0212(11) -0.0088(10)
O2 0.0760(14) 0.0493(12) 0.0528(12) 0.0239(11) -0.0115(10) -0.0122(10)
O3 0.0985(18) 0.0525(13) 0.0577(13) 0.0149(13) -0.0142(12) -0.0140(11)
O4 0.0986(19) 0.0760(17) 0.0780(17) 0.0400(15) -0.0369(14) -0.0123(14)
O5 0.117(2) 0.0597(15) 0.0901(18) 0.0453(15) -0.0292(16) -0.0253(14)
O6 0.115(2) 0.0535(13) 0.0500(13) 0.0183(13) -0.0120(13) -0.0116(11)
N5 0.0606(15) 0.0433(13) 0.0504(14) 0.0029(12) -0.0051(12) 0.0007(12)
N6 0.0746(18) 0.0415(13) 0.0516(15) 0.0112(13) 0.0004(13) -0.0069(12)
C15 0.0460(15) 0.0345(13) 0.0449(15) 0.0052(11) 0.0042(12) 0.0009(11)
C16 0.0517(16) 0.0368(13) 0.0454(15) 0.0049(12) 0.0054(12) -0.0009(12)
C17 0.0490(15) 0.0398(14) 0.0395(14) 0.0005(12) -0.0022(12) 0.0023(12)
C18 0.0551(17) 0.0360(14) 0.0497(16) 0.0086(12) 0.0034(13) 0.0014(12)
C19 0.0575(17) 0.0322(13) 0.0448(15) 0.0042(12) 0.0054(13) -0.0007(12)
C20 0.0519(16) 0.0378(14) 0.0429(15) 0.0022(12) 0.0002(12) -0.0001(12)
C21 0.0494(16) 0.0416(15) 0.0468(16) 0.0094(12) -0.0006(13) 0.0006(13)

loop_
_atom_site_type_symbol
_atom_site_label
_atom_site_fract_x
_atom_site_fract_y
_atom_site_fract_z
_atom_site_U_iso_or_equiv
_atom_site_thermal_displace_type
_atom_site_refinement_flags
_atom_site_occupancy
Cl Cl1 0.52577(7) 0.23938(13) 0.45621(4) 0.0715(3) Uani . 1.000
N N1 0.10982(16) 0.1850(3) 0.15156(9) 0.0413(7) Uani . 1.000
N N2 0.06617(19) -0.0094(3) 0.07126(10) 0.0534(8) Uani . 1.000
N N3 0.19609(18) -0.1033(3) 0.14335(10) 0.0464(7) Uani . 1.000
N N4 0.3256(2) -0.1913(4) 0.21484(12) 0.0613(9) Uani . 1.000
C C2 0.1242(2) 0.0225(4) 0.12227(12) 0.0408(8) Uani . 1.000
C C4 0.2526(2) -0.0642(4) 0.19524(12) 0.0427(8) Uani . 1.000
C C5 0.2411(2) 0.1036(4) 0.22933(12) 0.0414(8) Uani . 1.000
C C6 0.1659(2) 0.2262(4) 0.20558(11) 0.0400(8) Uani . 1.000
C C7 0.1334(2) 0.4014(4) 0.23515(13) 0.0479(9) Uani . 1.000
C C8 0.0348(3) 0.3676(5) 0.26294(16) 0.0669(12) Uani . 1.000
C C9 0.3088(2) 0.1389(4) 0.28669(12) 0.0427(8) Uani . 1.000
C C10 0.3087(2) 0.0216(4) 0.33584(12) 0.0478(9) Uani . 1.000
C C11 0.3758(2) 0.0503(4) 0.38781(13) 0.0526(10) Uani . 1.000
C C12 0.4418(2) 0.2014(4) 0.39072(13) 0.0486(9) Uani . 1.000
C C13 0.4434(2) 0.3226(5) 0.34340(14) 0.0571(10) Uani . 1.000
C C14 0.3783(2) 0.2898(4) 0.29103(13) 0.0530(10) Uani . 1.000
O O1 -0.02513(18) 0.4454(3) 0.10443(9) 0.0642(8) Uani . 1.000
O O2 -0.06964(17) 0.2731(3) 0.02248(9) 0.0610(7) Uani . 1.000
O O3 -0.3249(2) 0.5328(3) -0.13549(10) 0.0716(9) Uani . 1.000
O O4 -0.4092(2) 0.7804(4) -0.11937(11) 0.0882(10) Uani . 1.000
O O5 -0.3036(2) 1.1559(4) 0.05664(12) 0.0925(10) Uani . 1.000
O O6 -0.1869(2) 1.0551(3) 0.12436(10) 0.0747(9) Uani . 1.000
N N5 -0.3424(2) 0.6653(3) -0.10412(11) 0.0524(8) Uani . 1.000
N N6 -0.2407(2) 1.0385(3) 0.07634(11) 0.0565(9) Uani . 1.000
C C15 -0.1492(2) 0.5704(4) 0.02909(12) 0.0419(8) Uani . 1.000
C C16 -0.2084(2) 0.5473(4) -0.02585(12) 0.0447(8) Uani . 1.000
C C17 -0.2784(2) 0.6882(4) -0.04601(12) 0.0434(8) Uani . 1.000
C C18 -0.2896(2) 0.8512(4) -0.01397(13) 0.0472(9) Uani . 1.000
C C19 -0.2291(2) 0.8697(4) 0.03992(12) 0.0449(9) Uani . 1.000
C C20 -0.1582(2) 0.7329(4) 0.06244(12) 0.0447(9) Uani . 1.000
C C21 -0.0745(2) 0.4170(4) 0.05396(13) 0.0465(9) Uani . 1.000
H H1 0.06440 0.26430 0.13590 0.0500 Uiso R 1.000
H H2A 0.07450 -0.11090 0.05150 0.0640 Uiso R 1.000
H H2B 0.01990 0.07110 0.05760 0.0640 Uiso R 1.000
H H4A 0.33350 -0.29080 0.19400 0.0740 Uiso R 1.000
H H4B 0.36440 -0.17310 0.24820 0.0740 Uiso R 1.000
H H7A 0.12230 0.50170 0.20570 0.0580 Uiso R 1.000
H H7B 0.18780 0.44070 0.26600 0.0580 Uiso R 1.000
H H8A -0.02020 0.33660 0.23200 0.1000 Uiso R 1.000
H H8B 0.01700 0.47950 0.28340 0.1000 Uiso R 1.000
H H8C 0.04510 0.26540 0.29100 0.1000 Uiso R 1.000
H H10 0.26250 -0.07880 0.33390 0.0570 Uiso R 1.000
H H11 0.37610 -0.03150 0.42020 0.0630 Uiso R 1.000
H H13 0.48770 0.42570 0.34650 0.0690 Uiso R 1.000
H H14 0.38070 0.36910 0.25830 0.0640 Uiso R 1.000
H H16 -0.20160 0.44010 -0.04880 0.0540 Uiso R 1.000
H H18 -0.33620 0.94450 -0.02840 0.0570 Uiso R 1.000
H H20 -0.11770 0.75000 0.09910 0.0540 Uiso R 1.000

loop_
_atom_type_symbol
_atom_type_description
_atom_type_scat_dispersion_real
_atom_type_scat_dispersion_imag
_atom_type_scat_source
O O 0.0492 0.0322 'International Tables Vol C Tables 4.2.6.8 and 6.1.1.4'
N N 0.0311 0.0180 'International Tables Vol C Tables 4.2.6.8 and 6.1.1.4'
Cl Cl 0.3639 0.7018 'International Tables Vol C Tables 4.2.6.8 and 6.1.1.4'
H H 0.0000 0.0000 'International Tables Vol C Tables 4.2.6.8 and 6.1.1.4'
C C 0.0181 0.0091 'International Tables Vol C Tables 4.2.6.8 and 6.1.1.4'

loop_
_geom_angle_atom_site_label_1
_geom_angle_atom_site_label_2
_geom_angle_atom_site_label_3
_geom_angle
_geom_angle_publ_flag
C2 N1 C6 121.5(2) yes
C2 N3 C4 117.3(2) yes
C2 N1 H1 119.28 no
C6 N1 H1 119.21 no
C2 N2 H2A 119.96 no
C2 N2 H2B 120.01 no
H2A N2 H2B 120.03 no
H4A N4 H4B 120.01 no
C4 N4 H4A 119.99 no
C4 N4 H4B 120.00 no
O3 N5 O4 122.6(3) yes
O3 N5 C17 118.4(2) yes
O4 N5 C17 119.1(2) yes
O5 N6 O6 123.1(3) yes
O6 N6 C19 119.0(2) yes
O5 N6 C19 117.9(2) yes
N1 C2 N3 122.0(2) yes
N2 C2 N3 119.8(3) yes
N1 C2 N2 118.2(2) yes
N3 C4 C5 124.0(2) yes
N3 C4 N4 116.1(3) yes
N4 C4 C5 119.9(2) yes
C6 C5 C9 123.3(3) no
C4 C5 C6 115.9(2) no
C4 C5 C9 120.8(2) no
C5 C6 C7 125.7(2) no
N1 C6 C7 115.0(2) yes
N1 C6 C5 119.2(2) yes
C6 C7 C8 110.6(2) no
C10 C9 C14 118.0(3) no
C5 C9 C10 122.0(2) no
C5 C9 C14 119.9(2) no
C9 C10 C11 121.5(3) no
C10 C11 C12 118.8(3) no
Cl1 C12 C11 119.1(2) yes
Cl1 C12 C13 119.3(2) yes
C11 C12 C13 121.6(3) no
C12 C13 C14 119.2(3) no
C9 C14 C13 120.8(3) no
C8 C7 H7B 109.48 no
C6 C7 H7A 109.49 no
C6 C7 H7B 109.55 no
C8 C7 H7A 109.54 no
H7A C7 H7B 108.09 no
H8B C8 H8C 109.47 no
C7 C8 H8B 109.48 no
C7 C8 H8A 109.46 no
H8A C8 H8C 109.48 no
C7 C8 H8C 109.48 no
H8A C8 H8B 109.46 no
C9 C10 H10 119.22 no
C11 C10 H10 119.32 no
C12 C11 H11 120.59 no
C10 C11 H11 120.58 no
C12 C13 H13 120.36 no
C14 C13 H13 120.43 no
C13 C14 H14 119.60 no
C9 C14 H14 119.58 no
C16 C15 C20 120.4(3) no
C16 C15 C21 120.3(3) no
C20 C15 C21 119.3(2) no
C15 C16 C17 118.5(3) no
N5 C17 C16 119.2(2) yes
N5 C17 C18 118.1(2) yes
C16 C17 C18 122.7(3) no
C17 C18 C19 117.1(3) no
N6 C19 C18 118.9(2) yes
N6 C19 C20 118.4(2) yes
C18 C19 C20 122.6(3) no
C15 C20 C19 118.7(2) no
O1 C21 O2 126.1(3) yes
O1 C21 C15 116.9(3) yes
O2 C21 C15 116.9(2) yes
C15 C16 H16 120.76 no
C17 C16 H16 120.77 no
C17 C18 H18 121.49 no
C19 C18 H18 121.39 no
C15 C20 H20 120.67 no
C19 C20 H20 120.64 no

loop_
_geom_bond_atom_site_label_1
_geom_bond_atom_site_label_2
_geom_bond_distance
_geom_bond_publ_flag
Cl1 C12 1.743(3) yes
O1 C21 1.249(4) yes
O2 C21 1.249(4) yes
O3 N5 1.214(3) yes
O4 N5 1.212(4) yes
O5 N6 1.214(4) yes
O6 N6 1.218(3) yes
N1 C2 1.353(4) yes
N1 C6 1.369(3) yes
N2 C2 1.312(4) yes
N3 C4 1.329(4) yes
N3 C2 1.338(4) yes
N4 C4 1.345(4) yes
N1 H1 0.8600 no
N2 H2B 0.8595 no
N2 H2A 0.8602 no
N4 H4A 0.8606 no
N4 H4B 0.8605 no
N5 C17 1.469(4) yes
N6 C19 1.469(4) yes
C4 C5 1.434(4) no
C5 C6 1.369(4) no
C5 C9 1.490(4) no
C6 C7 1.496(4) no
C7 C8 1.516(5) no
C9 C10 1.383(4) no
C9 C14 1.398(4) no
C10 C11 1.385(4) no
C11 C12 1.371(4) no
C12 C13 1.370(4) no
C13 C14 1.383(4) no
C7 H7A 0.9706 no
C7 H7B 0.9692 no
C8 H8B 0.9605 no
C8 H8C 0.9596 no
C8 H8A 0.9603 no
C10 H10 0.9306 no
C11 H11 0.9307 no
C13 H13 0.9295 no
C14 H14 0.9297 no
C15 C16 1.382(4) no
C15 C20 1.388(4) no
C15 C21 1.520(4) no
C16 C17 1.391(4) no
C17 C18 1.380(4) no
C18 C19 1.367(4) no
C19 C20 1.392(4) no
C16 H16 0.9296 no
C18 H18 0.9295 no
C20 H20 0.9296 no

loop_
_geom_contact_atom_site_label_1
_geom_contact_atom_site_label_2
_geom_contact_distance
_geom_contact_site_symmetry_2
_geom_contact_publ_flag
Cl1 C18 3.575(3) 2_545 no
Cl1 O5 3.057(3) 4_665 no
Cl1 H18 2.8703 4_665 no
O1 N1 2.678(3) . no
O1 C7 3.390(4) . no
O2 N2 2.822(3) 3_555 no
O2 C15 3.396(4) 3_565 no
O2 N2 2.806(3) . no
O2 N6 3.143(3) 1_545 no
O3 N4 3.009(4) 3_555 no
O3 C6 3.242(4) 3_565 no
O5 Cl1 3.057(3) 4_464 no
O5 C11 3.252(4) 2_565 no
O6 C7 3.331(4) 2_555 no
O6 C8 3.297(4) 2_555 no
O1 H1 1.8194 . no
O1 H20 2.4719 . no
O1 H7A 2.8191 . no
O2 H1 2.9065 . no
O2 H16 2.4993 . no
O2 H2A 2.0166 3_555 no
O2 H2B 1.9527 . no
O3 H16 2.4566 . no
O3 H4A 2.1577 3_555 no
O3 H14 2.8515 3_565 no
O4 H13 2.5479 4_464 no
O4 H18 2.4410 . no
O5 H18 2.4254 . no
O5 H11 2.4920 2_565 no
O6 H7B 2.5952 2_555 no
O6 H20 2.4400 . no
O6 H8B 2.8898 2_555 no
N1 O1 2.678(3) . no
N2 O2 2.822(3) 3_555 no
N2 C20 3.434(4) 1_545 no
N2 O2 2.806(3) . no
N4 C13 3.430(4) 2_645 no
N4 O3 3.009(4) 3_555 no
N4 C10 3.142(4) . no
N6 O2 3.143(3) 1_565 no
N1 H8B 2.7557 2_545 no
N1 H8A 2.8381 . no
C2 C18 3.560(4) 3_565 no
C2 C17 3.471(4) 3_565 no
C6 O3 3.242(4) 3_565 no
C7 C14 3.377(4) . no
C7 O1 3.390(4) . no
C7 O6 3.331(4) 2_545 no
C8 O6 3.297(4) 2_545 no
C10 C20 3.526(4) 2_545 no
C10 N4 3.142(4) . no
C11 C20 3.429(4) 2_545 no
C11 O5 3.252(4) 2_535 no
C11 C19 3.493(4) 2_545 no
C12 C19 3.551(4) 2_545 no
C13 N4 3.430(4) 2_655 no
C14 C7 3.377(4) . no
C15 O2 3.396(4) 3_565 no
C17 C2 3.471(4) 3_565 no
C18 C2 3.560(4) 3_565 no
C18 Cl1 3.575(3) 2_555 no
C19 C12 3.551(4) 2_555 no
C19 C11 3.493(4) 2_555 no
C20 C11 3.429(4) 2_555 no
C20 N2 3.434(4) 1_565 no
C20 C10 3.526(4) 2_555 no
C21 C21 3.494(4) 3_565 no
C2 H8B 2.9896 2_545 no
C6 H14 3.0740 . no
C6 H8B 2.9929 2_545 no
C8 H1 3.0177 . no
C8 H8B 2.9927 2_545 no
C9 H7B 2.6669 . no
C9 H4B 2.5167 . no
C10 H4B 2.5824 . no
C14 H7B 2.6988 . no
C21 H1 2.6490 . no
C21 H2B 2.7432 . no
H1 O2 2.9065 . no
H1 H2B 2.2494 . no
H1 C8 3.0177 . no
H1 C21 2.6490 . no
H1 O1 1.8194 . no
H1 H8A 2.5944 . no
H1 H7A 2.3614 . no
H2A O2 2.0166 3_555 no
H2B O2 1.9527 . no
H2B H1 2.2494 . no
H2B C21 2.7432 . no
H4A O3 2.1577 3_555 no
H4B H10 2.5598 . no
H4B C10 2.5824 . no
H4B C9 2.5167 . no
H7A H1 2.3614 . no
H7A O1 2.8191 . no
H7B C14 2.6988 . no
H7B H14 2.5918 . no
H7B O6 2.5952 2_545 no
H7B C9 2.6669 . no
H8A N1 2.8381 . no
H8A H1 2.5944 . no
H8A H8B 2.5596 2_545 no
H8B N1 2.7557 2_555 no
H8B C8 2.9927 2_555 no
H8B C2 2.9896 2_555 no
H8B C6 2.9929 2_555 no
H8B O6 2.8898 2_545 no
H8B H8A 2.5596 2_555 no
H8C H20 2.5350 2_545 no
H10 H4B 2.5598 . no
H11 O5 2.4920 2_535 no
H13 O4 2.5479 4_665 no
H14 H7B 2.5918 . no
H14 O3 2.8515 3_565 no
H14 C6 3.0740 . no
H16 O2 2.4993 . no
H16 O3 2.4566 . no
H18 O4 2.4410 . no
H18 O5 2.4254 . no
H18 Cl1 2.8703 4_464 no
H20 O1 2.4719 . no
H20 O6 2.4400 . no
H20 H8C 2.5350 2_555 no

loop_
_geom_hbond_atom_site_label_D
_geom_hbond_atom_site_label_H
_geom_hbond_atom_site_label_A
_geom_hbond_site_symmetry_A
_geom_hbond_distance_DH
_geom_hbond_distance_HA
_geom_hbond_distance_DA
_geom_hbond_angle_DHA
_geom_hbond_publ_flag
N1 H1 O1 . 0.86 1.82 2.678(3) 176 yes
N2 H2A O2 3_555 0.86 2.02 2.822(3) 156 yes
N2 H2B O2 . 0.86 1.95 2.806(3) 172 yes
N4 H4A O3 3_555 0.86 2.16 3.009(4) 170 yes
C7 H7B O6 2_545 0.97 2.60 3.331(4) 133 yes
C11 H11 O5 2_535 0.93 2.49 3.252(4) 139 yes
C13 H13 O4 4_665 0.93 2.55 3.455(4) 165 yes

loop_
_geom_torsion_atom_site_label_1
_geom_torsion_atom_site_label_2
_geom_torsion_atom_site_label_3
_geom_torsion_atom_site_label_4
_geom_torsion
_geom_torsion_publ_flag
C6 N1 C2 N2 178.6(2) no
C6 N1 C2 N3 -2.3(4) no
C2 N1 C6 C5 2.6(4) no
C2 N1 C6 C7 -174.0(2) no
C4 N3 C2 N1 1.1(4) no
C4 N3 C2 N2 -179.9(3) no
C2 N3 C4 N4 -178.8(2) no
C2 N3 C4 C5 -0.2(4) no
O4 N5 C17 C18 -6.9(4) no
O3 N5 C17 C16 -7.2(4) no
O3 N5 C17 C18 171.9(3) no
O4 N5 C17 C16 174.0(3) no
O6 N6 C19 C18 180.0(3) no
O6 N6 C19 C20 1.3(4) no
O5 N6 C19 C20 -179.1(3) no
O5 N6 C19 C18 -0.5(4) no
N4 C4 C5 C9 -0.4(4) no
N3 C4 C5 C9 -178.9(3) no
N4 C4 C5 C6 179.1(3) no
N3 C4 C5 C6 0.6(4) no
C4 C5 C9 C10 -62.7(4) no
C4 C5 C6 C7 174.5(3) no
C9 C5 C6 N1 177.7(2) no
C4 C5 C9 C14 114.5(3) no
C6 C5 C9 C10 117.9(3) no
C4 C5 C6 N1 -1.7(4) no
C6 C5 C9 C14 -64.9(4) no
C9 C5 C6 C7 -6.0(4) no
N1 C6 C7 C8 76.1(3) no
C5 C6 C7 C8 -100.3(3) no
C14 C9 C10 C11 -0.6(4) no
C5 C9 C14 C13 -178.6(3) no
C5 C9 C10 C11 176.6(3) no
C10 C9 C14 C13 -1.3(4) no
C9 C10 C11 C12 1.6(4) no
C10 C11 C12 C13 -0.6(4) no
C10 C11 C12 Cl1 179.5(2) no
C11 C12 C13 C14 -1.2(4) no
Cl1 C12 C13 C14 178.6(2) no
C12 C13 C14 C9 2.2(4) no
C20 C15 C16 C17 -1.5(4) no
C21 C15 C16 C17 177.8(2) no
C16 C15 C20 C19 1.1(4) no
C21 C15 C20 C19 -178.1(2) no
C16 C15 C21 O1 -178.5(3) no
C16 C15 C21 O2 0.3(4) no
C20 C15 C21 O1 0.8(4) no
C20 C15 C21 O2 179.6(3) no
C15 C16 C17 N5 -179.6(2) no
C15 C16 C17 C18 1.3(4) no
N5 C17 C18 C19 -179.9(2) no
C16 C17 C18 C19 -0.7(4) no
C17 C18 C19 N6 -178.2(2) no
C17 C18 C19 C20 0.4(4) no
N6 C19 C20 C15 178.0(2) no
C18 C19 C20 C15 -0.6(4) no

loop_
_cod_related_entry_id
_cod_related_entry_database
_cod_related_entry_code
1 ChemSpider 21123542
